data_1571796
loop_
_publ_author_name
'Li, Qian'
'Yu, Zhiqian'
'Liu, Qianhui'
'Guo, Yusong'
'Fu, Zhangyi'
'Yang, Yudong'
'Bin, Zhengyang'
'Wu, Di'
'Lan, Jingbo'

_publ_section_title
;
 Crafting 1,4-diaryl spirobifluorene hosts in OLEDs <i>via</i>
 interannular C-H arylation: synergistic effects of molecular linearity
 and orthogonality.
;
_journal_issue 27
_journal_name_full 'Chemical science'
_journal_page_first 10547
_journal_page_last 10555
_journal_paper_doi 10.1039/d4sc02178a
_journal_volume 15
_journal_year 2024
_chemical_formula_moiety 'C49 H32'
_chemical_formula_sum 'C49 H32'
_chemical_formula_weight 620.74
_space_group_crystal_system triclinic
_space_group_IT_number 2
_space_group_name_Hall '-P 1'
_space_group_name_H-M_alt 'P -1'
_atom_sites_solution_hydrogens geom
_atom_sites_solution_primary dual
_audit_creation_date 2023-05-25
_audit_creation_method
;
Olex2 1.3
(compiled 2020.11.12 svn.r5f609507 for OlexSys, GUI svn.r6408)
;
_audit_update_record
;
2023-10-24 deposited with the CCDC.	2024-06-04 downloaded from the CCDC.
;
_cell_angle_alpha 90.4010(10)
_cell_angle_beta 90.1470(10)
_cell_angle_gamma 99.5750(10)
_cell_formula_units_Z 2
_cell_length_a 10.5749(4)
_cell_length_b 12.4865(5)
_cell_length_c 12.8313(5)
_cell_measurement_reflns_used 7538
_cell_measurement_temperature 302(2)
_cell_measurement_theta_max 27.313
_cell_measurement_theta_min 2.284
_cell_volume 1670.63(11)
_computing_cell_refinement 'SAINT V8.40B (?, 2016)'
_computing_data_reduction 'SAINT V8.40B (?, 2016)'
_computing_molecular_graphics 'Olex2 1.3 (Dolomanov et al., 2009)'
_computing_publication_material 'Olex2 1.3 (Dolomanov et al., 2009)'
_computing_structure_refinement 'SHELXL 2014/7 (Sheldrick, 2015)'
_computing_structure_solution 'SHELXT 2018/2 (Sheldrick, 2018)'
_diffrn_ambient_temperature 302.0
_diffrn_measured_fraction_theta_full 0.992
_diffrn_measured_fraction_theta_max 0.992
_diffrn_measurement_device_type 'Bruker APEX-II CCD'
_diffrn_measurement_method '\f and \w scans'
_diffrn_radiation_type MoK\a
_diffrn_radiation_wavelength 0.71073
_diffrn_reflns_av_R_equivalents 0.0912
_diffrn_reflns_av_unetI/netI 0.0818
_diffrn_reflns_Laue_measured_fraction_full 0.992
_diffrn_reflns_Laue_measured_fraction_max 0.992
_diffrn_reflns_limit_h_max 13
_diffrn_reflns_limit_h_min -11
_diffrn_reflns_limit_k_max 16
_diffrn_reflns_limit_k_min -16
_diffrn_reflns_limit_l_max 16
_diffrn_reflns_limit_l_min -16
_diffrn_reflns_number 28738
_diffrn_reflns_point_group_measured_fraction_full 0.992
_diffrn_reflns_point_group_measured_fraction_max 0.992
_diffrn_reflns_theta_full 25.242
_diffrn_reflns_theta_max 27.516
_diffrn_reflns_theta_min 1.953
_diffrn_source_current 1.4
_diffrn_source_power 0.07
_diffrn_source_voltage 50.0
_diffrn_standards_number 0
_exptl_absorpt_coefficient_mu 0.070
_exptl_absorpt_correction_T_max 0.7456
_exptl_absorpt_correction_T_min 0.5250
_exptl_absorpt_correction_type multi-scan
_exptl_absorpt_process_details
;
SADABS-2016/2 (Bruker,2016/2) was used for absorption correction.
wR2(int) was 0.1480 before and 0.0900 after correction.
The Ratio of minimum to maximum transmission is 0.7041.
The \l/2 correction factor is Not present.
;
_exptl_crystal_colour 'clear light colourless'
_exptl_crystal_colour_lustre clear
_exptl_crystal_colour_modifier light
_exptl_crystal_colour_primary colourless
_exptl_crystal_density_diffrn 1.234
_exptl_crystal_description plate
_exptl_crystal_F_000 652
_exptl_crystal_size_max 0.42
_exptl_crystal_size_mid 0.3
_exptl_crystal_size_min 0.13
_refine_diff_density_max 0.194
_refine_diff_density_min -0.212
_refine_diff_density_rms 0.036
_refine_ls_extinction_method none
_refine_ls_goodness_of_fit_ref 1.023
_refine_ls_hydrogen_treatment constr
_refine_ls_matrix_type full
_refine_ls_number_parameters 442
_refine_ls_number_reflns 7628
_refine_ls_number_restraints 0
_refine_ls_restrained_S_all 1.023
_refine_ls_R_factor_all 0.1014
_refine_ls_R_factor_gt 0.0582
_refine_ls_shift/su_max 0.000
_refine_ls_shift/su_mean 0.000
_refine_ls_structure_factor_coef Fsqd
_refine_ls_weighting_details 'w=1/[\s^2^(Fo^2^)+(0.0661P)^2^+0.2030P] where P=(Fo^2^+2Fc^2^)/3'
_refine_ls_weighting_scheme calc
_refine_ls_wR_factor_gt 0.1395
_refine_ls_wR_factor_ref 0.1653
_reflns_Friedel_coverage 0.000
_reflns_number_gt 4791
_reflns_number_total 7628
_reflns_threshold_expression 'I > 2\s(I)'
_cod_data_source_file d4sc02178a2.cif
_cod_data_source_block mo_lq_spiro_x_0m_a
_cod_depositor_comments 'Adding full bibliography for 1571794--1571796.cif.'
_cod_database_code 1571796
_shelx_shelxl_version_number 2014/7
_shelx_space_group_comment
;
The symmetry employed for this shelxl refinement is uniquely defined
by the following loop, which should always be used as a source of
symmetry information in preference to the above space-group names.
They are only intended as comments.
;
_shelx_estimated_absorpt_t_max 0.991
_shelx_estimated_absorpt_t_min 0.971
_olex2_refinement_description
;
1. Fixed Uiso
 At 1.2 times of:
  All C(H) groups
2.a Aromatic/amide H refined with riding coordinates:
 C49(H49), C2(H2), C3(H3), C6(H6), C7(H7), C10(H10), C13(H13), C14(H14),
 C15(H15), C16(H16), C17(H17), C19(H19), C20(H20), C21(H21), C22(H22), C28(H28),
  C29(H29), C30(H30), C31(H31), C33(H33), C34(H34), C35(H35), C36(H36),
 C38(H38), C41(H41), C42(H42), C43(H43), C44(H44), C45(H45), C46(H46), C47(H47),
  C48(H48)
;
_olex2_submission_special_instructions 'No special instructions were received'

loop_
_space_group_symop_operation_xyz
'x, y, z'
'-x, -y, -z'

loop_
_atom_site_label
_atom_site_type_symbol
_atom_site_fract_x
_atom_site_fract_y
_atom_site_fract_z
_atom_site_U_iso_or_equiv
_atom_site_adp_type
_atom_site_occupancy
_atom_site_site_symmetry_order
_atom_site_calc_flag
_atom_site_refinement_flags_posn
_atom_site_refinement_flags_adp
_atom_site_refinement_flags_occupancy
_atom_site_disorder_assembly
_atom_site_disorder_group
C1 C 0.73751(15) 0.47125(13) 0.19535(12) 0.0403(4) Uani 1 1 d . . . . .
C49 C 0.8817(2) 0.78406(19) -0.07203(18) 0.0713(6) Uani 1 1 d . . . . .
H49 H 0.9201 0.8360 -0.1188 0.086 Uiso 1 1 calc R U . . .
C2 C 0.8043(2) 0.81258(17) 0.00507(19) 0.0743(6) Uani 1 1 d . . . . .
H2 H 0.7915 0.8842 0.0114 0.089 Uiso 1 1 calc R U . . .
C3 C 0.7449(2) 0.73502(16) 0.07386(16) 0.0626(5) Uani 1 1 d . . . . .
H3 H 0.6926 0.7552 0.1261 0.075 Uiso 1 1 calc R U . . .
C4 C 0.76257(16) 0.62833(14) 0.06563(13) 0.0453(4) Uani 1 1 d . . . . .
C5 C 0.68540(16) 0.54129(14) 0.12901(13) 0.0441(4) Uani 1 1 d . . . . .
C6 C 0.55283(18) 0.52480(16) 0.11852(14) 0.0557(5) Uani 1 1 d . . . . .
H6 H 0.5151 0.5745 0.0807 0.067 Uiso 1 1 calc R U . . .
C7 C 0.47494(17) 0.43641(17) 0.16276(14) 0.0568(5) Uani 1 1 d . . . . .
H7 H 0.3867 0.4271 0.1526 0.068 Uiso 1 1 calc R U . . .
C8 C 0.52695(16) 0.36158(14) 0.22199(13) 0.0446(4) Uani 1 1 d . . . . .
C9 C 0.43958(16) 0.26291(14) 0.26007(13) 0.0453(4) Uani 1 1 d . . . . .
C10 C 0.43289(17) 0.16491(15) 0.20736(14) 0.0497(4) Uani 1 1 d . . . . .
H10 H 0.4898 0.1589 0.1533 0.060 Uiso 1 1 calc R U . . .
C11 C 0.34180(17) 0.07485(15) 0.23430(13) 0.0480(4) Uani 1 1 d . . . . .
C12 C 0.32939(19) -0.02848(15) 0.17393(14) 0.0531(5) Uani 1 1 d . . . . .
C13 C 0.2093(2) -0.09024(17) 0.15520(16) 0.0665(6) Uani 1 1 d . . . . .
H13 H 0.1363 -0.0665 0.1804 0.080 Uiso 1 1 calc R U . . .
C14 C 0.1973(3) -0.18649(19) 0.09956(18) 0.0833(8) Uani 1 1 d . . . . .
H14 H 0.1163 -0.2268 0.0877 0.100 Uiso 1 1 calc R U . . .
C15 C 0.3042(3) -0.2237(2) 0.06138(19) 0.0878(8) Uani 1 1 d . . . . .
H15 H 0.2960 -0.2893 0.0252 0.105 Uiso 1 1 calc R U . . .
C16 C 0.9026(2) 0.67900(17) -0.08040(16) 0.0637(5) Uani 1 1 d . . . . .
H16 H 0.9565 0.6598 -0.1319 0.076 Uiso 1 1 calc R U . . .
C17 C 0.84318(19) 0.60152(16) -0.01172(15) 0.0552(5) Uani 1 1 d . . . . .
H17 H 0.8577 0.5303 -0.0177 0.066 Uiso 1 1 calc R U . . .
C18 C 0.86804(16) 0.47663(13) 0.23724(13) 0.0423(4) Uani 1 1 d . . . . .
C19 C 0.98219(16) 0.54730(14) 0.21825(15) 0.0503(4) Uani 1 1 d . . . . .
H19 H 0.9857 0.6001 0.1671 0.060 Uiso 1 1 calc R U . . .
C20 C 1.08948(18) 0.53799(16) 0.27604(17) 0.0602(5) Uani 1 1 d . . . . .
H20 H 1.1662 0.5842 0.2630 0.072 Uiso 1 1 calc R U . . .
C21 C 1.08463(19) 0.46090(17) 0.35324(17) 0.0651(6) Uani 1 1 d . . . . .
H21 H 1.1576 0.4569 0.3927 0.078 Uiso 1 1 calc R U . . .
C22 C 0.97225(18) 0.38930(16) 0.37258(16) 0.0588(5) Uani 1 1 d . . . . .
H22 H 0.9694 0.3369 0.4241 0.071 Uiso 1 1 calc R U . . .
C23 C 0.86516(16) 0.39738(13) 0.31404(13) 0.0442(4) Uani 1 1 d . . . . .
C24 C 0.73283(16) 0.32693(13) 0.31997(13) 0.0432(4) Uani 1 1 d . . . . .
C25 C 0.67491(16) 0.31956(15) 0.42927(14) 0.0484(4) Uani 1 1 d . . . . .
C26 C 0.65584(18) 0.21237(17) 0.46380(16) 0.0584(5) Uani 1 1 d . . . . .
C27 C 0.69680(18) 0.14361(15) 0.38252(17) 0.0592(5) Uani 1 1 d . . . . .
C28 C 0.7003(2) 0.03280(19) 0.3781(2) 0.0823(8) Uani 1 1 d . . . . .
H28 H 0.6701 -0.0115 0.4337 0.099 Uiso 1 1 calc R U . . .
C29 C 0.7481(3) -0.0106(2) 0.2920(3) 0.0983(9) Uani 1 1 d . . . . .
H29 H 0.7509 -0.0846 0.2895 0.118 Uiso 1 1 calc R U . . .
C30 C 0.7927(3) 0.0543(2) 0.2081(2) 0.0896(8) Uani 1 1 d . . . . .
H30 H 0.8254 0.0234 0.1500 0.108 Uiso 1 1 calc R U . . .
C31 C 0.7887(2) 0.16454(17) 0.21007(19) 0.0672(6) Uani 1 1 d . . . . .
H31 H 0.8179 0.2081 0.1537 0.081 Uiso 1 1 calc R U . . .
C32 C 0.74082(17) 0.20827(15) 0.29696(15) 0.0507(5) Uani 1 1 d . . . . .
C33 C 0.6059(2) 0.1882(2) 0.56295(19) 0.0789(7) Uani 1 1 d . . . . .
H33 H 0.5939 0.1173 0.5873 0.095 Uiso 1 1 calc R U . . .
C34 C 0.5748(2) 0.2707(3) 0.62412(19) 0.0883(8) Uani 1 1 d . . . . .
H34 H 0.5419 0.2551 0.6905 0.106 Uiso 1 1 calc R U . . .
C35 C 0.5915(2) 0.3762(2) 0.58884(17) 0.0797(7) Uani 1 1 d . . . . .
H35 H 0.5685 0.4307 0.6310 0.096 Uiso 1 1 calc R U . . .
C36 C 0.64245(19) 0.40136(19) 0.49065(15) 0.0606(5) Uani 1 1 d . . . . .
H36 H 0.6544 0.4725 0.4668 0.073 Uiso 1 1 calc R U . . .
C37 C 0.65755(15) 0.38325(13) 0.24214(12) 0.0407(4) Uani 1 1 d . . . . .
C38 C 0.35686(17) 0.27115(15) 0.34176(14) 0.0488(4) Uani 1 1 d . . . . .
H38 H 0.3610 0.3371 0.3767 0.059 Uiso 1 1 calc R U . . .
C39 C 0.26709(16) 0.18214(14) 0.37281(13) 0.0463(4) Uani 1 1 d . . . . .
C40 C 0.18156(17) 0.19271(14) 0.46214(14) 0.0480(4) Uani 1 1 d . . . . .
C41 C 0.2252(2) 0.25803(16) 0.54697(15) 0.0572(5) Uani 1 1 d . . . . .
H41 H 0.3094 0.2944 0.5481 0.069 Uiso 1 1 calc R U . . .
C42 C 0.1455(2) 0.26981(18) 0.62955(17) 0.0699(6) Uani 1 1 d . . . . .
H42 H 0.1761 0.3141 0.6858 0.084 Uiso 1 1 calc R U . . .
C43 C 0.0205(2) 0.21602(18) 0.62888(18) 0.0715(6) Uani 1 1 d . . . . .
H43 H -0.0335 0.2243 0.6844 0.086 Uiso 1 1 calc R U . . .
C44 C -0.02372(19) 0.15075(17) 0.54660(17) 0.0618(5) Uani 1 1 d . . . . .
H44 H -0.1077 0.1139 0.5466 0.074 Uiso 1 1 calc R U . . .
C45 C 0.05524(18) 0.13875(15) 0.46311(15) 0.0536(5) Uani 1 1 d . . . . .
H45 H 0.0238 0.0943 0.4072 0.064 Uiso 1 1 calc R U . . .
C46 C 0.26060(17) 0.08609(15) 0.31757(14) 0.0498(4) Uani 1 1 d . . . . .
H46 H 0.1999 0.0268 0.3366 0.060 Uiso 1 1 calc R U . . .
C47 C 0.4358(2) -0.06573(19) 0.13357(16) 0.0678(6) Uani 1 1 d . . . . .
H47 H 0.5170 -0.0253 0.1442 0.081 Uiso 1 1 calc R U . . .
C48 C 0.4228(3) -0.1621(2) 0.07785(18) 0.0826(7) Uani 1 1 d . . . . .
H48 H 0.4953 -0.1855 0.0512 0.099 Uiso 1 1 calc R U . . .

loop_
_atom_site_aniso_label
_atom_site_aniso_U_11
_atom_site_aniso_U_22
_atom_site_aniso_U_33
_atom_site_aniso_U_23
_atom_site_aniso_U_13
_atom_site_aniso_U_12
C1 0.0384(8) 0.0375(9) 0.0430(9) 0.0051(7) 0.0018(7) 0.0006(7)
C49 0.0768(15) 0.0637(14) 0.0694(14) 0.0262(11) 0.0088(11) -0.0015(11)
C2 0.0931(17) 0.0445(12) 0.0852(16) 0.0183(11) 0.0090(13) 0.0106(11)
C3 0.0740(14) 0.0538(12) 0.0615(12) 0.0102(10) 0.0094(10) 0.0145(10)
C4 0.0459(10) 0.0436(10) 0.0449(9) 0.0095(7) -0.0035(7) 0.0028(7)
C5 0.0430(9) 0.0437(9) 0.0438(9) 0.0092(7) 0.0005(7) 0.0017(7)
C6 0.0468(10) 0.0620(12) 0.0580(11) 0.0216(9) -0.0029(8) 0.0071(9)
C7 0.0372(9) 0.0724(13) 0.0582(11) 0.0198(10) -0.0042(8) 0.0012(9)
C8 0.0380(9) 0.0507(10) 0.0423(9) 0.0063(8) 0.0013(7) -0.0015(7)
C9 0.0366(9) 0.0523(11) 0.0435(9) 0.0076(8) -0.0011(7) -0.0030(7)
C10 0.0407(9) 0.0597(12) 0.0450(9) 0.0049(8) 0.0033(7) -0.0026(8)
C11 0.0465(10) 0.0505(10) 0.0445(9) 0.0041(8) 0.0004(8) 0.0006(8)
C12 0.0607(12) 0.0522(11) 0.0434(9) 0.0066(8) 0.0041(8) 0.0001(9)
C13 0.0714(14) 0.0590(13) 0.0616(12) -0.0019(10) 0.0086(10) -0.0109(10)
C14 0.104(2) 0.0626(15) 0.0721(15) -0.0017(12) -0.0024(14) -0.0188(14)
C15 0.131(3) 0.0644(15) 0.0665(15) -0.0073(12) -0.0017(16) 0.0112(16)
C16 0.0632(13) 0.0636(14) 0.0606(12) 0.0088(10) 0.0154(10) -0.0007(10)
C17 0.0564(11) 0.0481(11) 0.0595(11) 0.0082(9) 0.0088(9) 0.0040(8)
C18 0.0408(9) 0.0372(9) 0.0475(9) 0.0040(7) 0.0001(7) 0.0025(7)
C19 0.0422(9) 0.0412(10) 0.0647(11) 0.0093(8) 0.0015(8) -0.0019(7)
C20 0.0391(10) 0.0528(11) 0.0837(14) 0.0080(10) -0.0054(9) -0.0069(8)
C21 0.0445(11) 0.0620(13) 0.0862(15) 0.0124(11) -0.0174(10) 0.0008(9)
C22 0.0502(11) 0.0541(11) 0.0700(12) 0.0171(9) -0.0120(9) 0.0024(9)
C23 0.0395(9) 0.0389(9) 0.0522(10) 0.0057(7) -0.0020(7) 0.0010(7)
C24 0.0404(9) 0.0405(9) 0.0468(9) 0.0086(7) -0.0020(7) 0.0009(7)
C25 0.0394(9) 0.0541(11) 0.0485(10) 0.0118(8) -0.0061(7) -0.0023(8)
C26 0.0447(10) 0.0646(13) 0.0617(12) 0.0249(10) -0.0085(9) -0.0044(9)
C27 0.0492(11) 0.0437(11) 0.0812(14) 0.0197(10) -0.0139(10) -0.0033(8)
C28 0.0776(16) 0.0476(13) 0.118(2) 0.0249(14) -0.0215(15) -0.0018(11)
C29 0.096(2) 0.0444(14) 0.155(3) -0.0015(17) -0.033(2) 0.0125(13)
C30 0.0884(19) 0.0623(16) 0.119(2) -0.0248(16) -0.0133(16) 0.0161(13)
C31 0.0637(13) 0.0548(13) 0.0820(15) -0.0060(11) -0.0058(11) 0.0072(10)
C32 0.0437(10) 0.0432(10) 0.0631(11) 0.0075(9) -0.0079(8) 0.0005(8)
C33 0.0619(14) 0.0948(19) 0.0732(15) 0.0424(14) -0.0043(11) -0.0087(13)
C34 0.0657(15) 0.137(3) 0.0555(14) 0.0273(16) 0.0052(11) -0.0047(15)
C35 0.0624(14) 0.117(2) 0.0555(13) -0.0052(13) -0.0004(10) 0.0018(13)
C36 0.0532(11) 0.0725(14) 0.0533(11) 0.0021(10) -0.0036(9) 0.0023(10)
C37 0.0390(9) 0.0398(9) 0.0415(8) 0.0048(7) 0.0012(7) 0.0014(7)
C38 0.0431(10) 0.0488(10) 0.0519(10) 0.0032(8) 0.0023(8) -0.0005(8)
C39 0.0400(9) 0.0495(10) 0.0476(9) 0.0067(8) 0.0037(7) 0.0022(7)
C40 0.0462(10) 0.0439(10) 0.0533(10) 0.0111(8) 0.0081(8) 0.0055(8)
C41 0.0563(11) 0.0541(11) 0.0590(11) 0.0005(9) 0.0086(9) 0.0027(9)
C42 0.0813(16) 0.0650(14) 0.0629(13) -0.0019(10) 0.0160(11) 0.0108(11)
C43 0.0816(16) 0.0635(14) 0.0725(14) 0.0144(12) 0.0340(12) 0.0195(12)
C44 0.0518(11) 0.0559(12) 0.0776(14) 0.0209(11) 0.0197(10) 0.0075(9)
C45 0.0491(10) 0.0490(11) 0.0613(11) 0.0116(9) 0.0086(9) 0.0031(8)
C46 0.0470(10) 0.0488(10) 0.0498(10) 0.0084(8) 0.0056(8) -0.0033(8)
C47 0.0698(14) 0.0749(15) 0.0589(12) -0.0029(11) 0.0022(10) 0.0133(11)
C48 0.105(2) 0.0831(18) 0.0653(14) -0.0100(13) 0.0004(14) 0.0325(15)

loop_
_atom_type_symbol
_atom_type_description
_atom_type_scat_dispersion_real
_atom_type_scat_dispersion_imag
_atom_type_scat_source
C C 0.0033 0.0016 'International Tables Vol C Tables 4.2.6.8 and 6.1.1.4'
H H 0.0000 0.0000 'International Tables Vol C Tables 4.2.6.8 and 6.1.1.4'

loop_
_geom_angle_atom_site_label_1
_geom_angle_atom_site_label_2
_geom_angle_atom_site_label_3
_geom_angle
_geom_angle_site_symmetry_1
_geom_angle_site_symmetry_3
_geom_angle_publ_flag
C5 C1 C18 131.06(14) . . ?
C5 C1 C37 120.28(15) . . ?
C37 C1 C18 108.38(14) . . ?
C2 C49 H49 120.0 . . ?
C2 C49 C16 120.03(19) . . ?
C16 C49 H49 120.0 . . ?
C49 C2 H2 119.9 . . ?
C49 C2 C3 120.2(2) . . ?
C3 C2 H2 119.9 . . ?
C2 C3 H3 119.6 . . ?
C4 C3 C2 120.7(2) . . ?
C4 C3 H3 119.6 . . ?
C3 C4 C5 121.27(17) . . ?
C3 C4 C17 118.13(17) . . ?
C17 C4 C5 120.18(16) . . ?
C1 C5 C4 124.55(15) . . ?
C6 C5 C1 117.18(15) . . ?
C6 C5 C4 118.20(15) . . ?
C5 C6 H6 119.0 . . ?
C7 C6 C5 121.99(17) . . ?
C7 C6 H6 119.0 . . ?
C6 C7 H7 119.5 . . ?
C6 C7 C8 120.97(17) . . ?
C8 C7 H7 119.5 . . ?
C7 C8 C9 118.54(15) . . ?
C37 C8 C7 117.53(15) . . ?
C37 C8 C9 123.93(15) . . ?
C10 C9 C8 119.99(15) . . ?
C38 C9 C8 120.26(16) . . ?
C38 C9 C10 119.49(15) . . ?
C9 C10 H10 119.5 . . ?
C9 C10 C11 120.95(16) . . ?
C11 C10 H10 119.5 . . ?
C10 C11 C12 121.05(16) . . ?
C46 C11 C10 117.89(17) . . ?
C46 C11 C12 121.03(15) . . ?
C13 C12 C11 120.48(18) . . ?
C47 C12 C11 121.56(18) . . ?
C47 C12 C13 117.96(19) . . ?
C12 C13 H13 119.7 . . ?
C14 C13 C12 120.7(2) . . ?
C14 C13 H13 119.7 . . ?
C13 C14 H14 119.6 . . ?
C13 C14 C15 120.8(2) . . ?
C15 C14 H14 119.6 . . ?
C14 C15 H15 120.6 . . ?
C48 C15 C14 118.8(2) . . ?
C48 C15 H15 120.6 . . ?
C49 C16 H16 120.2 . . ?
C49 C16 C17 119.7(2) . . ?
C17 C16 H16 120.2 . . ?
C4 C17 C16 121.15(19) . . ?
C4 C17 H17 119.4 . . ?
C16 C17 H17 119.4 . . ?
C19 C18 C1 132.06(15) . . ?
C19 C18 C23 119.42(16) . . ?
C23 C18 C1 108.38(14) . . ?
C18 C19 H19 120.4 . . ?
C20 C19 C18 119.23(17) . . ?
C20 C19 H19 120.4 . . ?
C19 C20 H20 119.6 . . ?
C19 C20 C21 120.78(17) . . ?
C21 C20 H20 119.6 . . ?
C20 C21 H21 119.6 . . ?
C20 C21 C22 120.77(18) . . ?
C22 C21 H21 119.6 . . ?
C21 C22 H22 120.7 . . ?
C23 C22 C21 118.64(18) . . ?
C23 C22 H22 120.7 . . ?
C18 C23 C24 110.96(14) . . ?
C22 C23 C18 121.14(15) . . ?
C22 C23 C24 127.90(15) . . ?
C23 C24 C25 113.96(14) . . ?
C32 C24 C23 110.84(14) . . ?
C32 C24 C25 101.52(13) . . ?
C37 C24 C23 101.33(12) . . ?
C37 C24 C25 113.40(14) . . ?
C37 C24 C32 116.33(14) . . ?
C26 C25 C24 110.39(17) . . ?
C36 C25 C24 128.66(16) . . ?
C36 C25 C26 120.94(18) . . ?
C25 C26 C27 108.90(16) . . ?
C33 C26 C25 119.6(2) . . ?
C33 C26 C27 131.5(2) . . ?
C28 C27 C26 132.0(2) . . ?
C28 C27 C32 119.0(2) . . ?
C32 C27 C26 108.95(17) . . ?
C27 C28 H28 120.1 . . ?
C29 C28 C27 119.7(2) . . ?
C29 C28 H28 120.1 . . ?
C28 C29 H29 119.6 . . ?
C28 C29 C30 120.9(2) . . ?
C30 C29 H29 119.6 . . ?
C29 C30 H30 119.8 . . ?
C31 C30 C29 120.5(3) . . ?
C31 C30 H30 119.8 . . ?
C30 C31 H31 120.7 . . ?
C32 C31 C30 118.6(2) . . ?
C32 C31 H31 120.7 . . ?
C27 C32 C24 110.22(17) . . ?
C31 C32 C24 128.45(17) . . ?
C31 C32 C27 121.25(19) . . ?
C26 C33 H33 120.5 . . ?
C34 C33 C26 119.1(2) . . ?
C34 C33 H33 120.5 . . ?
C33 C34 H34 119.4 . . ?
C33 C34 C35 121.1(2) . . ?
C35 C34 H34 119.4 . . ?
C34 C35 H35 119.9 . . ?
C34 C35 C36 120.3(3) . . ?
C36 C35 H35 119.9 . . ?
C25 C36 C35 119.0(2) . . ?
C25 C36 H36 120.5 . . ?
C35 C36 H36 120.5 . . ?
C1 C37 C24 110.67(14) . . ?
C8 C37 C1 121.49(15) . . ?
C8 C37 C24 127.64(14) . . ?
C9 C38 H38 119.4 . . ?
C9 C38 C39 121.19(17) . . ?
C39 C38 H38 119.4 . . ?
C38 C39 C40 120.01(16) . . ?
C46 C39 C38 118.14(16) . . ?
C46 C39 C40 121.85(15) . . ?
C41 C40 C39 120.58(16) . . ?
C41 C40 C45 118.13(17) . . ?
C45 C40 C39 121.29(17) . . ?
C40 C41 H41 119.5 . . ?
C42 C41 C40 120.94(19) . . ?
C42 C41 H41 119.5 . . ?
C41 C42 H42 120.0 . . ?
C41 C42 C43 120.1(2) . . ?
C43 C42 H42 120.0 . . ?
C42 C43 H43 120.1 . . ?
C44 C43 C42 119.8(2) . . ?
C44 C43 H43 120.1 . . ?
C43 C44 H44 119.7 . . ?
C43 C44 C45 120.58(19) . . ?
C45 C44 H44 119.7 . . ?
C40 C45 H45 119.8 . . ?
C44 C45 C40 120.47(19) . . ?
C44 C45 H45 119.8 . . ?
C11 C46 H46 118.8 . . ?
C39 C46 C11 122.30(16) . . ?
C39 C46 H46 118.8 . . ?
C12 C47 H47 119.6 . . ?
C48 C47 C12 120.9(2) . . ?
C48 C47 H47 119.6 . . ?
C15 C48 C47 120.8(3) . . ?
C15 C48 H48 119.6 . . ?
C47 C48 H48 119.6 . . ?

loop_
_geom_bond_atom_site_label_1
_geom_bond_atom_site_label_2
_geom_bond_distance
_geom_bond_site_symmetry_2
_geom_bond_publ_flag
C1 C5 1.401(2) . ?
C1 C18 1.471(2) . ?
C1 C37 1.409(2) . ?
C49 H49 0.9300 . ?
C49 C2 1.368(3) . ?
C49 C16 1.370(3) . ?
C2 H2 0.9300 . ?
C2 C3 1.387(3) . ?
C3 H3 0.9300 . ?
C3 C4 1.379(3) . ?
C4 C5 1.493(2) . ?
C4 C17 1.385(3) . ?
C5 C6 1.389(2) . ?
C6 H6 0.9300 . ?
C6 C7 1.388(2) . ?
C7 H7 0.9300 . ?
C7 C8 1.390(3) . ?
C8 C9 1.498(2) . ?
C8 C37 1.386(2) . ?
C9 C10 1.385(3) . ?
C9 C38 1.381(2) . ?
C10 H10 0.9300 . ?
C10 C11 1.400(2) . ?
C11 C12 1.487(3) . ?
C11 C46 1.393(2) . ?
C12 C13 1.391(3) . ?
C12 C47 1.387(3) . ?
C13 H13 0.9300 . ?
C13 C14 1.381(3) . ?
C14 H14 0.9300 . ?
C14 C15 1.381(4) . ?
C15 H15 0.9300 . ?
C15 C48 1.373(4) . ?
C16 H16 0.9300 . ?
C16 C17 1.386(3) . ?
C17 H17 0.9300 . ?
C18 C19 1.395(2) . ?
C18 C23 1.398(2) . ?
C19 H19 0.9300 . ?
C19 C20 1.375(3) . ?
C20 H20 0.9300 . ?
C20 C21 1.381(3) . ?
C21 H21 0.9300 . ?
C21 C22 1.387(3) . ?
C22 H22 0.9300 . ?
C22 C23 1.375(2) . ?
C23 C24 1.526(2) . ?
C24 C25 1.529(2) . ?
C24 C32 1.525(3) . ?
C24 C37 1.522(2) . ?
C25 C26 1.396(3) . ?
C25 C36 1.374(3) . ?
C26 C27 1.458(3) . ?
C26 C33 1.394(3) . ?
C27 C28 1.391(3) . ?
C27 C32 1.401(3) . ?
C28 H28 0.9300 . ?
C28 C29 1.362(4) . ?
C29 H29 0.9300 . ?
C29 C30 1.388(4) . ?
C30 H30 0.9300 . ?
C30 C31 1.384(3) . ?
C31 H31 0.9300 . ?
C31 C32 1.373(3) . ?
C33 H33 0.9300 . ?
C33 C34 1.374(4) . ?
C34 H34 0.9300 . ?
C34 C35 1.379(4) . ?
C35 H35 0.9300 . ?
C35 C36 1.389(3) . ?
C36 H36 0.9300 . ?
C38 H38 0.9300 . ?
C38 C39 1.397(2) . ?
C39 C40 1.481(2) . ?
C39 C46 1.381(3) . ?
C40 C41 1.387(3) . ?
C40 C45 1.393(2) . ?
C41 H41 0.9300 . ?
C41 C42 1.377(3) . ?
C42 H42 0.9300 . ?
C42 C43 1.380(3) . ?
C43 H43 0.9300 . ?
C43 C44 1.362(3) . ?
C44 H44 0.9300 . ?
C44 C45 1.382(3) . ?
C45 H45 0.9300 . ?
C46 H46 0.9300 . ?
C47 H47 0.9300 . ?
C47 C48 1.382(3) . ?
C48 H48 0.9300 . ?

loop_
_geom_torsion_atom_site_label_1
_geom_torsion_atom_site_label_2
_geom_torsion_atom_site_label_3
_geom_torsion_atom_site_label_4
_geom_torsion
_geom_torsion_site_symmetry_1
_geom_torsion_site_symmetry_2
_geom_torsion_site_symmetry_3
_geom_torsion_site_symmetry_4
_geom_torsion_publ_flag
C1 C5 C6 C7 -6.5(3) . . . . ?
C1 C18 C19 C20 174.68(19) . . . . ?
C1 C18 C23 C22 -174.87(17) . . . . ?
C1 C18 C23 C24 5.5(2) . . . . ?
C49 C2 C3 C4 -0.1(4) . . . . ?
C49 C16 C17 C4 0.0(3) . . . . ?
C2 C49 C16 C17 1.2(4) . . . . ?
C2 C3 C4 C5 -171.29(19) . . . . ?
C2 C3 C4 C17 1.3(3) . . . . ?
C3 C4 C5 C1 -124.3(2) . . . . ?
C3 C4 C5 C6 58.7(2) . . . . ?
C3 C4 C17 C16 -1.3(3) . . . . ?
C4 C5 C6 C7 170.72(18) . . . . ?
C5 C1 C18 C19 -5.8(3) . . . . ?
C5 C1 C18 C23 169.74(18) . . . . ?
C5 C1 C37 C8 1.8(3) . . . . ?
C5 C1 C37 C24 -173.52(15) . . . . ?
C5 C4 C17 C16 171.42(18) . . . . ?
C5 C6 C7 C8 1.6(3) . . . . ?
C6 C7 C8 C9 -174.85(18) . . . . ?
C6 C7 C8 C37 5.1(3) . . . . ?
C7 C8 C9 C10 99.2(2) . . . . ?
C7 C8 C9 C38 -74.8(2) . . . . ?
C7 C8 C37 C1 -6.8(3) . . . . ?
C7 C8 C37 C24 167.75(17) . . . . ?
C8 C9 C10 C11 -172.74(16) . . . . ?
C8 C9 C38 C39 174.57(16) . . . . ?
C9 C8 C37 C1 173.19(16) . . . . ?
C9 C8 C37 C24 -12.3(3) . . . . ?
C9 C10 C11 C12 176.41(16) . . . . ?
C9 C10 C11 C46 -1.8(3) . . . . ?
C9 C38 C39 C40 178.66(16) . . . . ?
C9 C38 C39 C46 -1.8(3) . . . . ?
C10 C9 C38 C39 0.5(3) . . . . ?
C10 C11 C12 C13 -142.31(19) . . . . ?
C10 C11 C12 C47 36.9(3) . . . . ?
C10 C11 C46 C39 0.4(3) . . . . ?
C11 C12 C13 C14 -179.73(19) . . . . ?
C11 C12 C47 C48 179.83(19) . . . . ?
C12 C11 C46 C39 -177.81(17) . . . . ?
C12 C13 C14 C15 0.1(3) . . . . ?
C12 C47 C48 C15 -0.3(4) . . . . ?
C13 C12 C47 C48 -1.0(3) . . . . ?
C13 C14 C15 C48 -1.3(4) . . . . ?
C14 C15 C48 C47 1.4(4) . . . . ?
C16 C49 C2 C3 -1.2(4) . . . . ?
C17 C4 C5 C1 63.3(2) . . . . ?
C17 C4 C5 C6 -113.7(2) . . . . ?
C18 C1 C5 C4 14.6(3) . . . . ?
C18 C1 C5 C6 -168.42(18) . . . . ?
C18 C1 C37 C8 176.43(15) . . . . ?
C18 C1 C37 C24 1.08(19) . . . . ?
C18 C19 C20 C21 -1.0(3) . . . . ?
C18 C23 C24 C25 -126.76(16) . . . . ?
C18 C23 C24 C32 119.48(16) . . . . ?
C18 C23 C24 C37 -4.60(18) . . . . ?
C19 C18 C23 C22 1.3(3) . . . . ?
C19 C18 C23 C24 -178.33(16) . . . . ?
C19 C20 C21 C22 1.6(3) . . . . ?
C20 C21 C22 C23 -0.7(3) . . . . ?
C21 C22 C23 C18 -0.7(3) . . . . ?
C21 C22 C23 C24 178.83(19) . . . . ?
C22 C23 C24 C25 53.6(3) . . . . ?
C22 C23 C24 C32 -60.1(2) . . . . ?
C22 C23 C24 C37 175.79(19) . . . . ?
C23 C18 C19 C20 -0.4(3) . . . . ?
C23 C24 C25 C26 -117.98(16) . . . . ?
C23 C24 C25 C36 62.3(2) . . . . ?
C23 C24 C32 C27 119.98(16) . . . . ?
C23 C24 C32 C31 -56.8(2) . . . . ?
C23 C24 C37 C1 2.00(18) . . . . ?
C23 C24 C37 C8 -172.99(17) . . . . ?
C24 C25 C26 C27 -0.6(2) . . . . ?
C24 C25 C26 C33 178.75(17) . . . . ?
C24 C25 C36 C35 -179.51(17) . . . . ?
C25 C24 C32 C27 -1.42(18) . . . . ?
C25 C24 C32 C31 -178.17(19) . . . . ?
C25 C24 C37 C1 124.55(15) . . . . ?
C25 C24 C37 C8 -50.4(2) . . . . ?
C25 C26 C27 C28 178.6(2) . . . . ?
C25 C26 C27 C32 -0.3(2) . . . . ?
C25 C26 C33 C34 0.9(3) . . . . ?
C26 C25 C36 C35 0.8(3) . . . . ?
C26 C27 C28 C29 -177.8(2) . . . . ?
C26 C27 C32 C24 1.1(2) . . . . ?
C26 C27 C32 C31 178.16(17) . . . . ?
C26 C33 C34 C35 0.3(4) . . . . ?
C27 C26 C33 C34 -179.9(2) . . . . ?
C27 C28 C29 C30 -0.5(4) . . . . ?
C28 C27 C32 C24 -177.96(17) . . . . ?
C28 C27 C32 C31 -0.9(3) . . . . ?
C28 C29 C30 C31 -0.3(4) . . . . ?
C29 C30 C31 C32 0.5(4) . . . . ?
C30 C31 C32 C24 176.58(19) . . . . ?
C30 C31 C32 C27 0.1(3) . . . . ?
C32 C24 C25 C26 1.22(18) . . . . ?
C32 C24 C25 C36 -178.49(17) . . . . ?
C32 C24 C37 C1 -118.26(16) . . . . ?
C32 C24 C37 C8 66.7(2) . . . . ?
C32 C27 C28 C29 1.1(3) . . . . ?
C33 C26 C27 C28 -0.7(4) . . . . ?
C33 C26 C27 C32 -179.6(2) . . . . ?
C33 C34 C35 C36 -1.1(4) . . . . ?
C34 C35 C36 C25 0.5(3) . . . . ?
C36 C25 C26 C27 179.11(16) . . . . ?
C36 C25 C26 C33 -1.5(3) . . . . ?
C37 C1 C5 C4 -172.24(16) . . . . ?
C37 C1 C5 C6 4.8(3) . . . . ?
C37 C1 C18 C19 -179.59(19) . . . . ?
C37 C1 C18 C23 -4.1(2) . . . . ?
C37 C8 C9 C10 -80.7(2) . . . . ?
C37 C8 C9 C38 105.2(2) . . . . ?
C37 C24 C25 C26 126.77(15) . . . . ?
C37 C24 C25 C36 -52.9(2) . . . . ?
C37 C24 C32 C27 -124.99(16) . . . . ?
C37 C24 C32 C31 58.3(2) . . . . ?
C38 C9 C10 C11 1.3(3) . . . . ?
C38 C39 C40 C41 -35.2(3) . . . . ?
C38 C39 C40 C45 144.11(18) . . . . ?
C38 C39 C46 C11 1.4(3) . . . . ?
C39 C40 C41 C42 178.84(18) . . . . ?
C39 C40 C45 C44 -179.13(17) . . . . ?
C40 C39 C46 C11 -179.11(17) . . . . ?
C40 C41 C42 C43 0.2(3) . . . . ?
C41 C40 C45 C44 0.2(3) . . . . ?
C41 C42 C43 C44 0.4(3) . . . . ?
C42 C43 C44 C45 -0.7(3) . . . . ?
C43 C44 C45 C40 0.4(3) . . . . ?
C45 C40 C41 C42 -0.4(3) . . . . ?
C46 C11 C12 C13 35.8(3) . . . . ?
C46 C11 C12 C47 -145.01(19) . . . . ?
C46 C39 C40 C41 145.37(19) . . . . ?
C46 C39 C40 C45 -35.4(3) . . . . ?
C47 C12 C13 C14 1.1(3) . . . . ?
